data_7132730
loop_
_publ_author_name
'&#x17d;&#xe1;kov&#xe1;, Andrea'
'Saha, Pritha'
'Paparakis, Alexandros'
'Z&#xe1;bransk&#xfd;, Martin'
'Gastelu, Gabriela'
'Kukla, Jaroslav'
'Uranga, Jorge G.'
'Hulla, Martin'

_publ_section_title
;
 Hexacoordinated tin complexes catalyse imine hydrogenation with
 H<sub>2</sub>.
;
_journal_issue 24
_journal_name_full 'Chemical communications (Cambridge, England)'
_journal_page_first 3287
_journal_page_last 3290
_journal_paper_doi 10.1039/d3cc05878f
_journal_volume 60
_journal_year 2024
_chemical_absolute_configuration ad
_chemical_formula_moiety 'C16 H14 Cl2 N2 O2 Sn'
_chemical_formula_sum 'C16 H14 Cl2 N2 O2 Sn'
_chemical_formula_weight 455.90
_space_group_crystal_system monoclinic
_space_group_IT_number 9
_space_group_name_Hall 'C -2yc'
_space_group_name_H-M_alt 'C 1 c 1'
_atom_sites_solution_hydrogens difmap
_atom_sites_solution_primary direct
_atom_sites_solution_secondary difmap
_audit_creation_method SHELXL-2019/1
_audit_update_record
;
2024-02-01 deposited with the CCDC.	2024-02-14 downloaded from the CCDC.
;
_cell_angle_alpha 90
_cell_angle_beta 101.9770(10)
_cell_angle_gamma 90
_cell_formula_units_Z 4
_cell_length_a 10.7059(4)
_cell_length_b 14.2716(4)
_cell_length_c 10.8582(3)
_cell_measurement_reflns_used 9973
_cell_measurement_temperature 120(2)
_cell_measurement_theta_max 28.2597
_cell_measurement_theta_min 2.4122
_cell_volume 1622.91(9)
_computing_cell_refinement 'SAINT V8.40B (Bruker AXS LLC, 2019)'
_computing_data_collection 'Bruker Instrument Service v8.5.1.2 Release'
_computing_data_reduction 'SAINT V8.40B (Bruker AXS LLC, 2019)'
_computing_molecular_graphics 'PLATON (Spek, 2018)'
_computing_publication_material 'PLATON (Spek, 2018)'
_computing_structure_refinement 'SHELXL-2019/1 (Sheldrick, 2019)'
_computing_structure_solution 'XT, VERSION 2018/2'
_diffrn_ambient_temperature 120(2)
_diffrn_detector_area_resol_mean 7.3910
_diffrn_measured_fraction_theta_full 1.000
_diffrn_measured_fraction_theta_max 1.000
_diffrn_measurement_device 'Bruker D8 Venture'
_diffrn_measurement_device_type 'Kappa goniometer'
_diffrn_measurement_method '\f and \w scans'
_diffrn_radiation_monochromator 'multilayer mirror'
_diffrn_radiation_type MoK\a
_diffrn_radiation_wavelength 0.71073
_diffrn_reflns_av_R_equivalents 0.0311
_diffrn_reflns_av_unetI/netI 0.0250
_diffrn_reflns_Laue_measured_fraction_full 1.000
_diffrn_reflns_Laue_measured_fraction_max 1.000
_diffrn_reflns_limit_h_max 13
_diffrn_reflns_limit_h_min -13
_diffrn_reflns_limit_k_max 18
_diffrn_reflns_limit_k_min -17
_diffrn_reflns_limit_l_max 14
_diffrn_reflns_limit_l_min -14
_diffrn_reflns_number 17662
_diffrn_reflns_point_group_measured_fraction_full 0.999
_diffrn_reflns_point_group_measured_fraction_max 0.998
_diffrn_reflns_theta_full 25.242
_diffrn_reflns_theta_max 27.481
_diffrn_reflns_theta_min 2.412
_diffrn_source 'INCOATEC microfocus sealed tube'
_exptl_absorpt_coefficient_mu 1.913
_exptl_absorpt_correction_T_max 0.94
_exptl_absorpt_correction_T_min 0.89
_exptl_absorpt_correction_type multi-scan
_exptl_absorpt_process_details 'SADABS (Bruker, 2005)'
_exptl_crystal_colour colourless
_exptl_crystal_density_diffrn 1.866
_exptl_crystal_density_meas ?
_exptl_crystal_density_method 'not measured'
_exptl_crystal_description needle
_exptl_crystal_F_000 896
_exptl_crystal_size_max 0.134
_exptl_crystal_size_mid 0.032
_exptl_crystal_size_min 0.032
_exptl_transmission_factor_max 0.746
_exptl_transmission_factor_min 0.705
_refine_diff_density_max 0.288
_refine_diff_density_min -0.379
_refine_diff_density_rms 0.050
_refine_ls_abs_structure_details
;
 Flack x determined using 1799 quotients [(I+)-(I-)]/[(I+)+(I-)]
 (Parsons, Flack and Wagner, Acta Cryst. B69 (2013) 249-259).
;
_refine_ls_abs_structure_Flack -0.013(9)
_refine_ls_extinction_method none
_refine_ls_goodness_of_fit_ref 1.071
_refine_ls_hydrogen_treatment constr
_refine_ls_matrix_type full
_refine_ls_number_parameters 208
_refine_ls_number_reflns 3720
_refine_ls_number_restraints 2
_refine_ls_restrained_S_all 1.071
_refine_ls_R_factor_all 0.0148
_refine_ls_R_factor_gt 0.0147
_refine_ls_shift/su_max 0.001
_refine_ls_shift/su_mean 0.000
_refine_ls_structure_factor_coef Fsqd
_refine_ls_weighting_details 'w=1/[\s^2^(Fo^2^)+(0.0089P)^2^+0.3295P] where P=(Fo^2^+2Fc^2^)/3'
_refine_ls_weighting_scheme calc
_refine_ls_wR_factor_gt 0.0309
_refine_ls_wR_factor_ref 0.0309
_reflns_Friedel_coverage 0.991
_reflns_Friedel_fraction_full 0.998
_reflns_Friedel_fraction_max 0.996
_reflns_number_gt 3687
_reflns_number_total 3720
_reflns_threshold_expression 'I > 2\s(I)'
_cod_data_source_file d3cc05878f2.cif
_cod_data_source_block mo_mz_az52_hulla_a
_cod_depositor_comments
;
The following automatic conversions were performed:

data item '_exptl_absorpt_correction_type' value 'Multi-Scan' was
changed to 'multi-scan' in accordance with the
/home/data/users/saulius/crontab/automatic-downloads/rss-feeds/RSC/lib/dictionaries/cif_core.dic
dictionary named 'cif_core.dic' version 2.4.2 last updated on
2011-04-26.

data item '_exptl_crystal_density_meas' value 'not measured' was
changed to '?' -- the value is perceived as not measured.

Automatic conversion script
Id: cif_fix_values 8170 2020-07-09 18:12:32Z antanas 

 Adding full bibliography for 7132730.cif.
;
_cod_original_sg_symbol_H-M 'C c'
_cod_database_code 7132730
_shelx_shelxl_version_number 2019/1
_shelx_space_group_comment
;
The symmetry employed for this shelxl refinement is uniquely defined
by the following loop, which should always be used as a source of
symmetry information in preference to the above space-group names.
They are only intended as comments.
;
_shelx_estimated_absorpt_t_min 0.784
_shelx_estimated_absorpt_t_max 0.941

loop_
_space_group_symop_operation_xyz
'x, y, z'
'x, -y, z+1/2'
'x+1/2, y+1/2, z'
'x+1/2, -y+1/2, z+1/2'

loop_
_atom_site_label
_atom_site_type_symbol
_atom_site_fract_x
_atom_site_fract_y
_atom_site_fract_z
_atom_site_U_iso_or_equiv
_atom_site_adp_type
_atom_site_occupancy
_atom_site_site_symmetry_order
_atom_site_calc_flag
_atom_site_refinement_flags_posn
_atom_site_refinement_flags_adp
_atom_site_refinement_flags_occupancy
_atom_site_disorder_assembly
_atom_site_disorder_group
Sn1 Sn 0.49530(3) 0.69531(2) 0.47359(3) 0.01153(5) Uani 1 1 d . . . . .
O1 O 0.38755(19) 0.58806(14) 0.39107(18) 0.0158(4) Uani 1 1 d . . . . .
O2 O 0.4790(2) 0.78838(14) 0.33182(19) 0.0171(5) Uani 1 1 d . . . . .
Cl1 Cl 0.67995(7) 0.62520(5) 0.41331(6) 0.01688(14) Uani 1 1 d . . . . .
Cl2 Cl 0.31093(7) 0.75786(5) 0.54191(7) 0.01877(15) Uani 1 1 d . . . . .
N1 N 0.5487(2) 0.61787(17) 0.6455(2) 0.0132(5) Uani 1 1 d . . . . .
N2 N 0.6137(2) 0.79399(17) 0.5934(2) 0.0147(5) Uani 1 1 d . . . . .
C1 C 0.6119(3) 0.6740(2) 0.7536(3) 0.0172(6) Uani 1 1 d . . . . .
H1A H 0.669564 0.633720 0.814462 0.021 Uiso 1 1 calc R U . . .
H1B H 0.547110 0.701007 0.796449 0.021 Uiso 1 1 calc R U . . .
C2 C 0.6885(3) 0.7528(2) 0.7089(3) 0.0170(6) Uani 1 1 d . . . . .
H2A H 0.708995 0.801427 0.774978 0.020 Uiso 1 1 calc R U . . .
H2B H 0.769733 0.727575 0.692669 0.020 Uiso 1 1 calc R U . . .
C3 C 0.5332(3) 0.5294(2) 0.6517(3) 0.0151(6) Uani 1 1 d . . . . .
H3 H 0.568462 0.500136 0.729765 0.018 Uiso 1 1 calc R U . . .
C4 C 0.6186(3) 0.8819(2) 0.5691(3) 0.0160(6) Uani 1 1 d . . . . .
H4 H 0.670712 0.919888 0.631044 0.019 Uiso 1 1 calc R U . . .
C5 C 0.3993(3) 0.49892(19) 0.4320(3) 0.0133(6) Uani 1 1 d . . . . .
C6 C 0.4674(3) 0.4692(2) 0.5518(3) 0.0142(6) Uani 1 1 d . . . . .
C7 C 0.4694(3) 0.3728(2) 0.5811(3) 0.0183(6) Uani 1 1 d . . . . .
H7 H 0.516081 0.352280 0.660594 0.022 Uiso 1 1 calc R U . . .
C8 C 0.4059(3) 0.3079(2) 0.4981(3) 0.0193(6) Uani 1 1 d . . . . .
H8 H 0.408282 0.243309 0.519843 0.023 Uiso 1 1 calc R U . . .
C9 C 0.3377(3) 0.3380(2) 0.3812(3) 0.0183(6) Uani 1 1 d . . . . .
H9 H 0.292915 0.293667 0.323112 0.022 Uiso 1 1 calc R U . . .
C10 C 0.3348(3) 0.4316(2) 0.3491(3) 0.0157(6) Uani 1 1 d . . . . .
H10 H 0.287838 0.450643 0.268948 0.019 Uiso 1 1 calc R U . . .
C11 C 0.4851(3) 0.8819(2) 0.3467(3) 0.0148(6) Uani 1 1 d . . . . .
C12 C 0.5522(3) 0.9280(2) 0.4565(3) 0.0178(6) Uani 1 1 d . . . . .
C13 C 0.5572(3) 1.0266(2) 0.4568(3) 0.0219(7) Uani 1 1 d . . . . .
H13 H 0.604398 1.057858 0.528911 0.026 Uiso 1 1 calc R U . . .
C14 C 0.4957(3) 1.0792(2) 0.3560(3) 0.0256(7) Uani 1 1 d . . . . .
H14 H 0.498381 1.145674 0.359035 0.031 Uiso 1 1 calc R U . . .
C15 C 0.4295(3) 1.0328(2) 0.2497(3) 0.0250(7) Uani 1 1 d . . . . .
H15 H 0.386307 1.068114 0.179455 0.030 Uiso 1 1 calc R U . . .
C16 C 0.4256(3) 0.9364(2) 0.2447(3) 0.0199(6) Uani 1 1 d . . . . .
H16 H 0.381428 0.906360 0.170155 0.024 Uiso 1 1 calc R U . . .

loop_
_atom_site_aniso_label
_atom_site_aniso_U_11
_atom_site_aniso_U_22
_atom_site_aniso_U_33
_atom_site_aniso_U_23
_atom_site_aniso_U_13
_atom_site_aniso_U_12
Sn1 0.01337(8) 0.00909(7) 0.01003(7) -0.00016(9) -0.00245(5) -0.00104(9)
O1 0.0184(11) 0.0110(10) 0.0145(10) 0.0012(8) -0.0048(8) -0.0015(8)
O2 0.0244(12) 0.0091(10) 0.0147(10) 0.0013(8) -0.0028(9) -0.0016(8)
Cl1 0.0171(4) 0.0159(3) 0.0170(3) -0.0037(3) 0.0021(3) -0.0008(3)
Cl2 0.0164(4) 0.0211(4) 0.0175(3) -0.0019(3) 0.0004(3) 0.0027(3)
N1 0.0158(13) 0.0124(12) 0.0099(11) 0.0000(9) -0.0008(9) -0.0001(9)
N2 0.0133(13) 0.0141(12) 0.0148(12) -0.0026(9) -0.0015(10) -0.0008(10)
C1 0.0219(16) 0.0168(15) 0.0107(14) -0.0022(11) -0.0018(12) -0.0004(12)
C2 0.0164(14) 0.0156(15) 0.0157(14) -0.0035(11) -0.0043(11) 0.0004(11)
C3 0.0155(15) 0.0183(15) 0.0104(13) 0.0027(11) 0.0004(11) 0.0015(11)
C4 0.0138(15) 0.0156(14) 0.0182(15) -0.0037(11) 0.0029(12) -0.0020(11)
C5 0.0145(14) 0.0101(14) 0.0157(14) 0.0016(10) 0.0039(11) -0.0004(10)
C6 0.0171(15) 0.0119(13) 0.0136(13) 0.0004(11) 0.0031(11) -0.0004(11)
C7 0.0234(16) 0.0165(15) 0.0155(14) 0.0033(11) 0.0052(12) 0.0002(12)
C8 0.0274(17) 0.0103(14) 0.0220(15) 0.0014(11) 0.0094(13) -0.0009(12)
C9 0.0245(16) 0.0134(14) 0.0178(14) -0.0042(11) 0.0059(12) -0.0059(12)
C10 0.0150(15) 0.0166(15) 0.0147(14) 0.0002(11) 0.0012(11) -0.0019(11)
C11 0.0161(15) 0.0124(14) 0.0171(14) 0.0024(11) 0.0061(12) -0.0008(11)
C12 0.0147(15) 0.0169(15) 0.0239(16) -0.0009(12) 0.0092(12) -0.0033(12)
C13 0.0290(18) 0.0127(15) 0.0268(17) -0.0054(12) 0.0123(14) -0.0018(12)
C14 0.036(2) 0.0120(15) 0.0338(19) 0.0028(13) 0.0175(15) 0.0012(13)
C15 0.0328(19) 0.0172(15) 0.0281(17) 0.0122(13) 0.0138(15) 0.0063(13)
C16 0.0214(16) 0.0185(15) 0.0195(15) 0.0055(12) 0.0038(13) -0.0015(12)

loop_
_atom_type_symbol
_atom_type_description
_atom_type_scat_dispersion_real
_atom_type_scat_dispersion_imag
_atom_type_scat_source
C C 0.0033 0.0016 'International Tables Vol C Tables 4.2.6.8 and 6.1.1.4'
H H 0.0000 0.0000 'International Tables Vol C Tables 4.2.6.8 and 6.1.1.4'
Cl Cl 0.1484 0.1585 'International Tables Vol C Tables 4.2.6.8 and 6.1.1.4'
N N 0.0061 0.0033 'International Tables Vol C Tables 4.2.6.8 and 6.1.1.4'
O O 0.0106 0.0060 'International Tables Vol C Tables 4.2.6.8 and 6.1.1.4'
Sn Sn -0.6537 1.4246 'International Tables Vol C Tables 4.2.6.8 and 6.1.1.4'

loop_
_geom_angle_atom_site_label_1
_geom_angle_atom_site_label_2
_geom_angle_atom_site_label_3
_geom_angle
_geom_angle_site_symmetry_1
_geom_angle_site_symmetry_3
_geom_angle_publ_flag
O1 Sn1 O2 102.17(8) . . ?
O1 Sn1 N1 91.15(8) . . ?
O2 Sn1 N1 166.34(8) . . ?
O1 Sn1 N2 169.11(9) . . ?
O2 Sn1 N2 88.69(9) . . ?
N1 Sn1 N2 78.05(9) . . ?
O1 Sn1 Cl2 89.33(7) . . ?
O2 Sn1 Cl2 92.54(7) . . ?
N1 Sn1 Cl2 90.60(7) . . ?
N2 Sn1 Cl2 89.35(7) . . ?
O1 Sn1 Cl1 89.43(6) . . ?
O2 Sn1 Cl1 90.68(7) . . ?
N1 Sn1 Cl1 86.39(7) . . ?
N2 Sn1 Cl1 91.29(7) . . ?
Cl2 Sn1 Cl1 176.72(3) . . ?
C5 O1 Sn1 124.54(17) . . ?
C11 O2 Sn1 124.67(18) . . ?
C3 N1 C1 122.8(3) . . ?
C3 N1 Sn1 122.8(2) . . ?
C1 N1 Sn1 114.27(18) . . ?
C4 N2 C2 122.0(2) . . ?
C4 N2 Sn1 124.1(2) . . ?
C2 N2 Sn1 113.90(17) . . ?
N1 C1 C2 109.7(2) . . ?
N1 C1 H1A 109.7 . . ?
C2 C1 H1A 109.7 . . ?
N1 C1 H1B 109.7 . . ?
C2 C1 H1B 109.7 . . ?
H1A C1 H1B 108.2 . . ?
N2 C2 C1 109.5(2) . . ?
N2 C2 H2A 109.8 . . ?
C1 C2 H2A 109.8 . . ?
N2 C2 H2B 109.8 . . ?
C1 C2 H2B 109.8 . . ?
H2A C2 H2B 108.2 . . ?
N1 C3 C6 126.5(3) . . ?
N1 C3 H3 116.7 . . ?
C6 C3 H3 116.7 . . ?
N2 C4 C12 125.9(3) . . ?
N2 C4 H4 117.0 . . ?
C12 C4 H4 117.0 . . ?
O1 C5 C10 116.0(2) . . ?
O1 C5 C6 125.5(3) . . ?
C10 C5 C6 118.5(3) . . ?
C7 C6 C5 118.6(3) . . ?
C7 C6 C3 115.3(3) . . ?
C5 C6 C3 126.0(3) . . ?
C8 C7 C6 122.0(3) . . ?
C8 C7 H7 119.0 . . ?
C6 C7 H7 119.0 . . ?
C7 C8 C9 119.0(3) . . ?
C7 C8 H8 120.5 . . ?
C9 C8 H8 120.5 . . ?
C10 C9 C8 120.6(3) . . ?
C10 C9 H9 119.7 . . ?
C8 C9 H9 119.7 . . ?
C9 C10 C5 121.4(3) . . ?
C9 C10 H10 119.3 . . ?
C5 C10 H10 119.3 . . ?
O2 C11 C16 117.1(3) . . ?
O2 C11 C12 124.4(3) . . ?
C16 C11 C12 118.5(3) . . ?
C13 C12 C11 118.5(3) . . ?
C13 C12 C4 116.3(3) . . ?
C11 C12 C4 125.2(3) . . ?
C14 C13 C12 122.0(3) . . ?
C14 C13 H13 119.0 . . ?
C12 C13 H13 119.0 . . ?
C13 C14 C15 118.6(3) . . ?
C13 C14 H14 120.7 . . ?
C15 C14 H14 120.7 . . ?
C16 C15 C14 120.9(3) . . ?
C16 C15 H15 119.5 . . ?
C14 C15 H15 119.5 . . ?
C15 C16 C11 121.4(3) . . ?
C15 C16 H16 119.3 . . ?
C11 C16 H16 119.3 . . ?

loop_
_geom_bond_atom_site_label_1
_geom_bond_atom_site_label_2
_geom_bond_distance
_geom_bond_site_symmetry_2
_geom_bond_publ_flag
Sn1 O1 2.012(2) . ?
Sn1 O2 2.013(2) . ?
Sn1 N1 2.142(2) . ?
Sn1 N2 2.145(2) . ?
Sn1 Cl2 2.4190(8) . ?
Sn1 Cl1 2.4237(8) . ?
O1 C5 1.345(3) . ?
O2 C11 1.345(3) . ?
N1 C3 1.277(4) . ?
N1 C1 1.466(4) . ?
N2 C4 1.285(4) . ?
N2 C2 1.464(4) . ?
C1 C2 1.529(4) . ?
C1 H1A 0.9900 . ?
C1 H1B 0.9900 . ?
C2 H2A 0.9900 . ?
C2 H2B 0.9900 . ?
C3 C6 1.446(4) . ?
C3 H3 0.9500 . ?
C4 C12 1.440(4) . ?
C4 H4 0.9500 . ?
C5 C10 1.398(4) . ?
C5 C6 1.418(4) . ?
C6 C7 1.412(4) . ?
C7 C8 1.371(4) . ?
C7 H7 0.9500 . ?
C8 C9 1.394(4) . ?
C8 H8 0.9500 . ?
C9 C10 1.379(4) . ?
C9 H9 0.9500 . ?
C10 H10 0.9500 . ?
C11 C16 1.395(4) . ?
C11 C12 1.419(4) . ?
C12 C13 1.408(4) . ?
C13 C14 1.377(5) . ?
C13 H13 0.9500 . ?
C14 C15 1.391(5) . ?
C14 H14 0.9500 . ?
C15 C16 1.377(4) . ?
C15 H15 0.9500 . ?
C16 H16 0.9500 . ?

loop_
_geom_torsion_atom_site_label_1
_geom_torsion_atom_site_label_2
_geom_torsion_atom_site_label_3
_geom_torsion_atom_site_label_4
_geom_torsion
_geom_torsion_site_symmetry_1
_geom_torsion_site_symmetry_2
_geom_torsion_site_symmetry_3
_geom_torsion_site_symmetry_4
_geom_torsion_publ_flag
C3 N1 C1 C2 144.6(3) . . . . ?
Sn1 N1 C1 C2 -31.7(3) . . . . ?
C4 N2 C2 C1 144.9(3) . . . . ?
Sn1 N2 C2 C1 -34.1(3) . . . . ?
N1 C1 C2 N2 42.2(3) . . . . ?
C1 N1 C3 C6 177.1(3) . . . . ?
Sn1 N1 C3 C6 -6.9(5) . . . . ?
C2 N2 C4 C12 177.7(3) . . . . ?
Sn1 N2 C4 C12 -3.5(4) . . . . ?
Sn1 O1 C5 C10 -167.5(2) . . . . ?
Sn1 O1 C5 C6 14.7(4) . . . . ?
O1 C5 C6 C7 179.2(3) . . . . ?
C10 C5 C6 C7 1.4(4) . . . . ?
O1 C5 C6 C3 1.5(5) . . . . ?
C10 C5 C6 C3 -176.3(3) . . . . ?
N1 C3 C6 C7 176.8(3) . . . . ?
N1 C3 C6 C5 -5.4(5) . . . . ?
C5 C6 C7 C8 -1.2(5) . . . . ?
C3 C6 C7 C8 176.8(3) . . . . ?
C6 C7 C8 C9 0.2(5) . . . . ?
C7 C8 C9 C10 0.4(5) . . . . ?
C8 C9 C10 C5 -0.1(5) . . . . ?
O1 C5 C10 C9 -178.9(3) . . . . ?
C6 C5 C10 C9 -0.9(5) . . . . ?
Sn1 O2 C11 C16 -156.0(2) . . . . ?
Sn1 O2 C11 C12 26.9(4) . . . . ?
O2 C11 C12 C13 176.3(3) . . . . ?
C16 C11 C12 C13 -0.8(4) . . . . ?
O2 C11 C12 C4 -2.8(5) . . . . ?
C16 C11 C12 C4 -179.9(3) . . . . ?
N2 C4 C12 C13 171.5(3) . . . . ?
N2 C4 C12 C11 -9.4(5) . . . . ?
C11 C12 C13 C14 2.1(5) . . . . ?
C4 C12 C13 C14 -178.7(3) . . . . ?
C12 C13 C14 C15 -1.6(5) . . . . ?
C13 C14 C15 C16 -0.2(5) . . . . ?
C14 C15 C16 C11 1.5(5) . . . . ?
O2 C11 C16 C15 -178.3(3) . . . . ?
C12 C11 C16 C15 -1.0(5) . . . . ?
